data_4335575
loop_
_publ_author_name
'Veronica Bonuccelli'
'Tiziana Funaioli'
'Piero Leoni'
'Fabio Marchetti'
'Lorella Marchetti'

_publ_section_title
;
 Synthesis and Spectroscopic and Spectroelectrochemical Characterization
 of a New Family of 44e-Tris-Phosphido-Bridged Palladium Triangles
;
_journal_name_full 'Inorganic Chemistry'
_journal_page_first 8759
_journal_page_last 8769
_journal_paper_doi 10.1021/ic4009448
_journal_volume 52
_journal_year 2013
_chemical_formula_moiety 'C39 H81 N3 P3 Pd3, C F3 O3 S'
_chemical_formula_sum 'C40 H81 F3 N3 O3 P3 Pd3 S'
_chemical_formula_weight 1153.25
_chemical_name_systematic
;
 ?
;
_space_group_IT_number 14
_symmetry_cell_setting monoclinic
_symmetry_space_group_name_Hall '-P 2yn'
_symmetry_space_group_name_H-M 'P 1 21/n 1'
_atom_sites_solution_hydrogens geom
_atom_sites_solution_primary direct
_atom_sites_solution_secondary difmap
_audit_creation_method SHELXL-97
_cell_angle_alpha 90.00
_cell_angle_beta 92.257(2)
_cell_angle_gamma 90.00
_cell_formula_units_Z 4
_cell_length_a 9.7168(6)
_cell_length_b 19.8254(12)
_cell_length_c 28.9139(17)
_cell_measurement_reflns_used 9959
_cell_measurement_temperature 293(2)
_cell_measurement_theta_max 53.802
_cell_measurement_theta_min 4.478
_cell_volume 5565.6(6)
_computing_cell_refinement 'Bruker SAINT'
_computing_data_collection 'Bruker SAINT'
_computing_data_reduction 'Bruker SAINT'
_computing_molecular_graphics 'Bruker SHELXTL'
_computing_publication_material 'WinGX publication routines (Farrugia, 1999)'
_computing_structure_refinement 'SHELXL-97 (Sheldrick, 1997)'
_computing_structure_solution 'SHELXS-97 (Sheldrick, 1990)'
_diffrn_ambient_temperature 296(2)
_diffrn_measured_fraction_theta_full 0.996
_diffrn_measured_fraction_theta_max 0.996
_diffrn_measurement_device_type 'Bruker APEX-II CCD'
_diffrn_measurement_method '\f and \w scans'
_diffrn_radiation_monochromator graphite
_diffrn_radiation_source 'fine-focus sealed tube'
_diffrn_radiation_type MoK\a
_diffrn_radiation_wavelength 0.71073
_diffrn_reflns_av_R_equivalents 0.0371
_diffrn_reflns_av_sigmaI/netI 0.0375
_diffrn_reflns_limit_h_max 11
_diffrn_reflns_limit_h_min -11
_diffrn_reflns_limit_k_max 24
_diffrn_reflns_limit_k_min -23
_diffrn_reflns_limit_l_max 35
_diffrn_reflns_limit_l_min -35
_diffrn_reflns_number 42271
_diffrn_reflns_theta_full 25.72
_diffrn_reflns_theta_max 25.72
_diffrn_reflns_theta_min 1.25
_exptl_absorpt_coefficient_mu 1.126
_exptl_absorpt_correction_T_max 0.7455
_exptl_absorpt_correction_T_min 0.6666
_exptl_absorpt_correction_type multi-scan
_exptl_absorpt_process_details 'Bruker SADABS'
_exptl_crystal_colour red
_exptl_crystal_density_diffrn 1.376
_exptl_crystal_description prism
_exptl_crystal_F_000 2368
_exptl_crystal_size_max 0.200
_exptl_crystal_size_mid 0.136
_exptl_crystal_size_min 0.091
_refine_diff_density_max 1.680
_refine_diff_density_min -0.978
_refine_diff_density_rms 0.105
_refine_ls_extinction_method none
_refine_ls_goodness_of_fit_ref 1.026
_refine_ls_hydrogen_treatment constr
_refine_ls_matrix_type full
_refine_ls_number_parameters 479
_refine_ls_number_reflns 10556
_refine_ls_number_restraints 114
_refine_ls_restrained_S_all 1.031
_refine_ls_R_factor_all 0.0788
_refine_ls_R_factor_gt 0.0516
_refine_ls_shift/su_max 0.049
_refine_ls_shift/su_mean 0.001
_refine_ls_structure_factor_coef Fsqd
_refine_ls_weighting_details 'calc w=1/[\s^2^(Fo^2^)+(0.0697P)^2^+16.8394P] where P=(Fo^2^+2Fc^2^)/3'
_refine_ls_weighting_scheme calc
_refine_ls_wR_factor_gt 0.1286
_refine_ls_wR_factor_ref 0.1465
_reflns_number_gt 7807
_reflns_number_total 10556
_reflns_threshold_expression >2\s(I)
_cod_data_source_file ic4009448_si_002.cif
_cod_data_source_block tripanit3_0m
_cod_original_sg_symbol_H-M 'P 21/n'
_cod_database_code 4335575

loop_
_symmetry_equiv_pos_as_xyz
'x, y, z'
'-x+1/2, y+1/2, -z+1/2'
'-x, -y, -z'
'x-1/2, -y-1/2, z-1/2'

loop_
_atom_site_label
_atom_site_type_symbol
_atom_site_fract_x
_atom_site_fract_y
_atom_site_fract_z
_atom_site_U_iso_or_equiv
_atom_site_adp_type
_atom_site_occupancy
_atom_site_symmetry_multiplicity
_atom_site_calc_flag
_atom_site_refinement_flags
_atom_site_disorder_assembly
_atom_site_disorder_group
Pd1 Pd 0.83742(5) 0.23887(2) 0.427329(15) 0.04421(14) Uani 1 1 d . . .
Pd2 Pd 0.66511(5) 0.18479(2) 0.349520(15) 0.04002(13) Uani 1 1 d . . .
Pd3 Pd 0.67415(5) 0.33282(2) 0.364749(15) 0.04321(14) Uani 1 1 d . . .
P1 P 0.79862(17) 0.12933(8) 0.40481(5) 0.0453(4) Uani 1 1 d . . .
C1P C 0.9502(8) 0.0833(4) 0.3815(3) 0.0636(18) Uani 1 1 d . . .
C2P C 1.0068(10) 0.1308(5) 0.3456(4) 0.109(4) Uani 1 1 d . . .
H2P1 H 1.0319 0.1729 0.3601 0.163 Uiso 1 1 calc R . .
H2P2 H 0.9378 0.1387 0.3216 0.163 Uiso 1 1 calc R . .
H2P3 H 1.0866 0.1109 0.3326 0.163 Uiso 1 1 calc R . .
C3P C 0.9103(11) 0.0186(4) 0.3560(4) 0.109(4) Uani 1 1 d . . .
H3P1 H 0.8399 0.0282 0.3327 0.164 Uiso 1 1 calc R . .
H3P2 H 0.8762 -0.0137 0.3775 0.164 Uiso 1 1 calc R . .
H3P3 H 0.9896 0.0003 0.3416 0.164 Uiso 1 1 calc R . .
C4P C 1.0615(11) 0.0690(7) 0.4183(4) 0.140(5) Uani 1 1 d U . .
H4P1 H 1.0847 0.1099 0.4345 0.210 Uiso 1 1 calc R . .
H4P2 H 1.1417 0.0517 0.4040 0.210 Uiso 1 1 calc R . .
H4P3 H 1.0287 0.0362 0.4397 0.210 Uiso 1 1 calc R . .
C5P C 0.7008(8) 0.0781(4) 0.4470(2) 0.0654(19) Uani 1 1 d . . .
C6P C 0.5884(11) 0.1261(5) 0.4633(4) 0.115(4) Uani 1 1 d . . .
H6P1 H 0.5302 0.1395 0.4372 0.173 Uiso 1 1 calc R . .
H6P2 H 0.6305 0.1654 0.4772 0.173 Uiso 1 1 calc R . .
H6P3 H 0.5341 0.1036 0.4856 0.173 Uiso 1 1 calc R . .
C7P C 0.6308(11) 0.0161(5) 0.4243(3) 0.102(3) Uani 1 1 d . . .
H7P1 H 0.6999 -0.0141 0.4135 0.152 Uiso 1 1 calc R . .
H7P2 H 0.5722 0.0303 0.3986 0.152 Uiso 1 1 calc R . .
H7P3 H 0.5767 -0.0067 0.4466 0.152 Uiso 1 1 calc R . .
C8P C 0.7905(12) 0.0561(6) 0.4888(3) 0.117(4) Uani 1 1 d . . .
H8P1 H 0.8618 0.0265 0.4789 0.175 Uiso 1 1 calc R . .
H8P2 H 0.7347 0.0328 0.5104 0.175 Uiso 1 1 calc R . .
H8P3 H 0.8314 0.0950 0.5035 0.175 Uiso 1 1 calc R . .
P2 P 0.56552(17) 0.27082(7) 0.30705(5) 0.0421(3) Uani 1 1 d . . .
C9P C 0.6373(9) 0.2813(4) 0.2486(2) 0.064(2) Uani 1 1 d . . .
C10P C 0.7928(10) 0.2797(5) 0.2567(3) 0.095(3) Uani 1 1 d . . .
H10A H 0.8207 0.3163 0.2768 0.143 Uiso 1 1 calc R . .
H10B H 0.8364 0.2843 0.2277 0.143 Uiso 1 1 calc R . .
H10C H 0.8195 0.2377 0.2709 0.143 Uiso 1 1 calc R . .
C11P C 0.5961(14) 0.2231(6) 0.2160(3) 0.124(4) Uani 1 1 d . . .
H11A H 0.4981 0.2235 0.2103 0.186 Uiso 1 1 calc R . .
H11B H 0.6231 0.1810 0.2300 0.186 Uiso 1 1 calc R . .
H11C H 0.6411 0.2283 0.1873 0.186 Uiso 1 1 calc R . .
C12P C 0.5978(11) 0.3489(5) 0.2261(3) 0.098(3) Uani 1 1 d . . .
H12A H 0.6244 0.3851 0.2466 0.147 Uiso 1 1 calc R . .
H12B H 0.5000 0.3503 0.2200 0.147 Uiso 1 1 calc R . .
H12C H 0.6441 0.3537 0.1976 0.147 Uiso 1 1 calc R . .
C13P C 0.3725(7) 0.2729(4) 0.3074(3) 0.0621(18) Uani 1 1 d . . .
C14P C 0.3386(9) 0.2600(5) 0.3571(3) 0.089(3) Uani 1 1 d . . .
H14A H 0.3806 0.2941 0.3765 0.133 Uiso 1 1 calc R . .
H14B H 0.3730 0.2165 0.3664 0.133 Uiso 1 1 calc R . .
H14C H 0.2405 0.2612 0.3599 0.133 Uiso 1 1 calc R . .
C15P C 0.3049(9) 0.2183(5) 0.2771(4) 0.100(3) Uani 1 1 d . . .
H15A H 0.3256 0.2260 0.2453 0.150 Uiso 1 1 calc R . .
H15B H 0.2069 0.2195 0.2803 0.150 Uiso 1 1 calc R . .
H15C H 0.3396 0.1749 0.2866 0.150 Uiso 1 1 calc R . .
C16P C 0.3143(9) 0.3425(4) 0.2925(3) 0.087(3) Uani 1 1 d . . .
H16A H 0.3346 0.3508 0.2607 0.131 Uiso 1 1 calc R . .
H16B H 0.3557 0.3770 0.3117 0.131 Uiso 1 1 calc R . .
H16C H 0.2163 0.3429 0.2957 0.131 Uiso 1 1 calc R . .
P3 P 0.81008(18) 0.35378(8) 0.42989(5) 0.0461(4) Uani 1 1 d . . .
C17P C 0.9678(7) 0.4047(3) 0.4186(2) 0.0592(17) Uani 1 1 d . . .
C18P C 1.0188(10) 0.3778(5) 0.3742(4) 0.109(4) Uani 1 1 d . . .
H18A H 0.9484 0.3826 0.3502 0.164 Uiso 1 1 calc R . .
H18B H 1.0417 0.3309 0.3779 0.164 Uiso 1 1 calc R . .
H18C H 1.0993 0.4024 0.3660 0.164 Uiso 1 1 calc R . .
C19P C 0.9383(11) 0.4795(4) 0.4102(4) 0.104(3) Uani 1 1 d . . .
H19A H 0.8685 0.4842 0.3860 0.156 Uiso 1 1 calc R . .
H19B H 1.0210 0.5016 0.4012 0.156 Uiso 1 1 calc R . .
H19C H 0.9070 0.4996 0.4381 0.156 Uiso 1 1 calc R . .
C20P C 1.0799(10) 0.3980(6) 0.4563(4) 0.124(4) Uani 1 1 d . . .
H20A H 1.0472 0.4155 0.4848 0.186 Uiso 1 1 calc R . .
H20B H 1.1596 0.4229 0.4477 0.186 Uiso 1 1 calc R . .
H20C H 1.1038 0.3513 0.4603 0.186 Uiso 1 1 calc R . .
C21P C 0.7180(8) 0.3832(4) 0.4823(2) 0.0645(19) Uani 1 1 d . . .
C22P C 0.5925(11) 0.3371(6) 0.4846(4) 0.120(4) Uani 1 1 d U . .
H22A H 0.5369 0.3414 0.4566 0.180 Uiso 1 1 calc R . .
H22B H 0.5393 0.3498 0.5105 0.180 Uiso 1 1 calc R . .
H22C H 0.6224 0.2912 0.4882 0.180 Uiso 1 1 calc R . .
C23P C 0.6688(12) 0.4559(5) 0.4774(4) 0.118(4) Uani 1 1 d . . .
H23A H 0.7469 0.4854 0.4762 0.177 Uiso 1 1 calc R . .
H23B H 0.6156 0.4676 0.5035 0.177 Uiso 1 1 calc R . .
H23C H 0.6128 0.4605 0.4495 0.177 Uiso 1 1 calc R . .
C24P C 0.8046(11) 0.3755(6) 0.5267(3) 0.116(4) Uani 1 1 d . . .
H24A H 0.8839 0.4043 0.5256 0.175 Uiso 1 1 calc R . .
H24B H 0.8338 0.3295 0.5300 0.175 Uiso 1 1 calc R . .
H24C H 0.7509 0.3879 0.5525 0.175 Uiso 1 1 calc R . .
C1 C 0.9716(8) 0.2276(3) 0.4785(2) 0.0576(17) Uani 1 1 d . A .
N1 N 1.0553(6) 0.2219(3) 0.5072(2) 0.0621(15) Uani 1 1 d . . .
C2A C 1.1630(7) 0.2214(5) 0.5415(2) 0.093(14) Uani 0.50(4) 1 d PGU A 1
C3A C 1.170(2) 0.1510(5) 0.5631(8) 0.127(10) Uani 0.50(4) 1 d PGU A 1
H3A1 H 1.1830 0.1181 0.5393 0.190 Uiso 0.50(4) 1 calc PR A 1
H3A2 H 1.0852 0.1417 0.5780 0.190 Uiso 0.50(4) 1 calc PR A 1
H3A3 H 1.2452 0.1489 0.5855 0.190 Uiso 0.50(4) 1 calc PR A 1
C4A C 1.2981(12) 0.236(2) 0.5179(5) 0.132(11) Uani 0.50(4) 1 d PGU A 1
H4A1 H 1.2941 0.2803 0.5044 0.198 Uiso 0.50(4) 1 calc PR A 1
H4A2 H 1.3117 0.2031 0.4942 0.198 Uiso 0.50(4) 1 calc PR A 1
H4A3 H 1.3733 0.2340 0.5405 0.198 Uiso 0.50(4) 1 calc PR A 1
C5A C 1.142(2) 0.2739(10) 0.5793(7) 0.108(9) Uani 0.50(4) 1 d PGU A 1
H5A1 H 1.1376 0.3181 0.5658 0.162 Uiso 0.50(4) 1 calc PR A 1
H5A2 H 1.2173 0.2719 0.6017 0.162 Uiso 0.50(4) 1 calc PR A 1
H5A3 H 1.0573 0.2647 0.5942 0.162 Uiso 0.50(4) 1 calc PR A 1
C2B C 1.1667(7) 0.2145(5) 0.5417(2) 0.057(9) Uani 0.50(4) 1 d PGU A 2
C3B C 1.1231(19) 0.1662(11) 0.5797(7) 0.104(8) Uani 0.50(4) 1 d PGU A 2
H3B1 H 1.1016 0.1229 0.5663 0.157 Uiso 0.50(4) 1 calc PR A 2
H3B2 H 1.0434 0.1839 0.5941 0.157 Uiso 0.50(4) 1 calc PR A 2
H3B3 H 1.1970 0.1614 0.6025 0.157 Uiso 0.50(4) 1 calc PR A 2
C4B C 1.2941(14) 0.186(2) 0.5190(5) 0.125(11) Uani 0.50(4) 1 d PGU A 2
H4B1 H 1.2728 0.1430 0.5057 0.188 Uiso 0.50(4) 1 calc PR A 2
H4B2 H 1.3678 0.1816 0.5419 0.188 Uiso 0.50(4) 1 calc PR A 2
H4B3 H 1.3218 0.2165 0.4951 0.188 Uiso 0.50(4) 1 calc PR A 2
C5B C 1.201(3) 0.2835(4) 0.5628(8) 0.109(9) Uani 0.50(4) 1 d PGU A 2
H5B1 H 1.2284 0.3137 0.5390 0.164 Uiso 0.50(4) 1 calc PR A 2
H5B2 H 1.2750 0.2788 0.5856 0.164 Uiso 0.50(4) 1 calc PR A 2
H5B3 H 1.1214 0.3012 0.5772 0.164 Uiso 0.50(4) 1 calc PR A 2
C6 C 0.5881(7) 0.1090(3) 0.3154(2) 0.0515(15) Uani 1 1 d . . .
N2 N 0.5396(6) 0.0640(3) 0.2954(2) 0.0643(16) Uani 1 1 d . . .
C7 C 0.4704(9) 0.0069(4) 0.2723(3) 0.082(3) Uani 1 1 d . . .
C8 C 0.3379(11) -0.0049(5) 0.2965(4) 0.124(4) Uani 1 1 d . . .
H8A H 0.2809 0.0346 0.2937 0.186 Uiso 1 1 calc R . .
H8B H 0.3582 -0.0141 0.3287 0.186 Uiso 1 1 calc R . .
H8C H 0.2902 -0.0427 0.2827 0.186 Uiso 1 1 calc R . .
C9 C 0.4409(15) 0.0293(7) 0.2225(4) 0.154(6) Uani 1 1 d . . .
H9A H 0.3797 0.0673 0.2221 0.231 Uiso 1 1 calc R . .
H9B H 0.3987 -0.0071 0.2053 0.231 Uiso 1 1 calc R . .
H9C H 0.5255 0.0418 0.2088 0.231 Uiso 1 1 calc R . .
C10 C 0.5641(12) -0.0518(5) 0.2748(5) 0.148(5) Uani 1 1 d U . .
H10D H 0.5804 -0.0645 0.3066 0.222 Uiso 1 1 calc R . .
H10E H 0.6498 -0.0402 0.2615 0.222 Uiso 1 1 calc R . .
H10F H 0.5227 -0.0889 0.2580 0.222 Uiso 1 1 calc R . .
C11 C 0.6168(7) 0.4246(4) 0.3494(2) 0.0584(17) Uani 1 1 d . B .
N3 N 0.5840(7) 0.4793(3) 0.3420(2) 0.0665(16) Uani 1 1 d . . .
C12A C 0.5344(8) 0.5477(3) 0.3379(3) 0.060(10) Uani 0.51(5) 1 d PGU B 1
C13A C 0.3823(17) 0.5508(7) 0.3495(13) 0.130(10) Uani 0.51(5) 1 d PGU B 1
H13A H 0.3299 0.5218 0.3289 0.195 Uiso 0.51(5) 1 calc PR B 1
H13B H 0.3496 0.5963 0.3460 0.195 Uiso 0.51(5) 1 calc PR B 1
H13C H 0.3718 0.5363 0.3808 0.195 Uiso 0.51(5) 1 calc PR B 1
C14A C 0.551(4) 0.5711(10) 0.2880(6) 0.147(11) Uani 0.51(5) 1 d PGU B 1
H14D H 0.4993 0.5421 0.2673 0.221 Uiso 0.51(5) 1 calc PR B 1
H14E H 0.6469 0.5693 0.2808 0.221 Uiso 0.51(5) 1 calc PR B 1
H14F H 0.5185 0.6165 0.2846 0.221 Uiso 0.51(5) 1 calc PR B 1
C15A C 0.618(3) 0.5941(6) 0.3708(13) 0.122(10) Uani 0.51(5) 1 d PGU B 1
H15D H 0.7131 0.5922 0.3636 0.184 Uiso 0.51(5) 1 calc PR B 1
H15E H 0.6070 0.5796 0.4022 0.184 Uiso 0.51(5) 1 calc PR B 1
H15F H 0.5847 0.6395 0.3673 0.184 Uiso 0.51(5) 1 calc PR B 1
C12B C 0.5389(8) 0.5463(3) 0.3344(3) 0.098(16) Uani 0.49(5) 1 d PGU B 2
C13B C 0.424(3) 0.5591(8) 0.3679(9) 0.121(10) Uani 0.49(5) 1 d PGU B 2
H13D H 0.4583 0.5522 0.3991 0.182 Uiso 0.49(5) 1 calc PR B 2
H13E H 0.3490 0.5284 0.3612 0.182 Uiso 0.49(5) 1 calc PR B 2
H13F H 0.3914 0.6046 0.3644 0.182 Uiso 0.49(5) 1 calc PR B 2
C14B C 0.484(4) 0.5572(9) 0.2846(3) 0.114(10) Uani 0.49(5) 1 d PGU B 2
H14G H 0.4095 0.5264 0.2779 0.171 Uiso 0.49(5) 1 calc PR B 2
H14H H 0.5563 0.5493 0.2637 0.171 Uiso 0.49(5) 1 calc PR B 2
H14I H 0.4513 0.6027 0.2812 0.171 Uiso 0.49(5) 1 calc PR B 2
C15B C 0.6574(14) 0.5954(5) 0.3450(17) 0.118(10) Uani 0.49(5) 1 d PGU B 2
H15G H 0.6921 0.5886 0.3762 0.177 Uiso 0.49(5) 1 calc PR B 2
H15H H 0.6247 0.6409 0.3415 0.177 Uiso 0.49(5) 1 calc PR B 2
H15I H 0.7297 0.5875 0.3240 0.177 Uiso 0.49(5) 1 calc PR B 2
S S 0.1012(5) 0.2772(2) 0.15203(14) 0.1708(14) Uiso 0.523(5) 1 d PG C 1
O1 O 0.1218(8) 0.3212(4) 0.19160(15) 0.1708(14) Uiso 0.523(5) 1 d PG C 1
O2 O 0.1799(8) 0.2153(2) 0.1551(3) 0.1708(14) Uiso 0.523(5) 1 d PG C 1
O3 O -0.0410(5) 0.2679(4) 0.1365(3) 0.1708(14) Uiso 0.523(5) 1 d PG C 1
C16 C 0.1774(6) 0.3233(3) 0.10479(18) 0.1708(14) Uiso 0.523(5) 1 d PG C 1
F1 F 0.1658(9) 0.2881(4) 0.06590(15) 0.1708(14) Uiso 0.523(5) 1 d PG C 1
F2 F 0.1139(8) 0.3817(3) 0.0983(3) 0.1708(14) Uiso 0.523(5) 1 d PG C 1
F3 F 0.3094(5) 0.3352(4) 0.1145(3) 0.1708(14) Uiso 0.523(5) 1 d PG C 1
S1B S 0.0676(4) 0.2844(2) 0.14161(15) 0.1708(14) Uiso 0.477(5) 1 d PG C 2
O1B O -0.0093(6) 0.3452(3) 0.1306(3) 0.1708(14) Uiso 0.477(5) 1 d PG C 2
O2B O 0.0860(8) 0.2714(4) 0.19072(16) 0.1708(14) Uiso 0.477(5) 1 d PG C 2
O3B O 0.0270(8) 0.2258(3) 0.1146(3) 0.1708(14) Uiso 0.477(5) 1 d PG C 2
C16B C 0.2410(4) 0.3031(3) 0.1233(2) 0.1708(14) Uiso 0.477(5) 1 d PG C 2
F1B F 0.3236(6) 0.2510(4) 0.1316(3) 0.1708(14) Uiso 0.477(5) 1 d PG C 2
F2B F 0.2386(8) 0.3161(4) 0.0784(2) 0.1708(14) Uiso 0.477(5) 1 d PG C 2
F3B F 0.2916(6) 0.3564(4) 0.1458(3) 0.1708(14) Uiso 0.477(5) 1 d PG C 2

loop_
_atom_site_aniso_label
_atom_site_aniso_U_11
_atom_site_aniso_U_22
_atom_site_aniso_U_33
_atom_site_aniso_U_23
_atom_site_aniso_U_13
_atom_site_aniso_U_12
Pd1 0.0503(3) 0.0386(2) 0.0430(2) -0.00350(18) -0.0074(2) 0.0023(2)
Pd2 0.0459(3) 0.0315(2) 0.0422(2) -0.00066(17) -0.00435(19) -0.00014(19)
Pd3 0.0520(3) 0.0335(2) 0.0435(2) -0.00403(18) -0.0058(2) 0.0011(2)
P1 0.0524(10) 0.0351(8) 0.0479(8) 0.0017(6) -0.0040(7) 0.0040(7)
C1P 0.065(5) 0.054(4) 0.072(4) -0.009(3) 0.004(4) 0.015(4)
C2P 0.089(7) 0.088(7) 0.154(9) 0.000(6) 0.062(7) 0.006(6)
C3P 0.110(8) 0.064(6) 0.156(10) -0.042(6) 0.027(7) 0.007(5)
C4P 0.101(8) 0.192(11) 0.123(8) -0.023(8) -0.030(6) 0.090(8)
C5P 0.083(5) 0.052(4) 0.061(4) 0.017(3) 0.004(4) -0.001(4)
C6P 0.132(9) 0.093(7) 0.126(8) 0.028(6) 0.072(7) 0.019(7)
C7P 0.119(8) 0.077(6) 0.108(7) 0.021(5) 0.010(6) -0.036(6)
C8P 0.142(10) 0.119(9) 0.087(6) 0.050(6) -0.011(6) -0.016(7)
P2 0.0507(9) 0.0355(8) 0.0397(7) 0.0015(6) -0.0047(7) -0.0021(7)
C9P 0.100(6) 0.051(4) 0.041(3) 0.003(3) 0.008(4) -0.007(4)
C10P 0.094(7) 0.115(8) 0.079(6) 0.021(5) 0.041(5) 0.005(6)
C11P 0.194(13) 0.115(8) 0.065(5) -0.030(6) 0.029(7) -0.053(8)
C12P 0.125(8) 0.097(7) 0.072(5) 0.038(5) 0.006(5) 0.003(6)
C13P 0.053(4) 0.059(4) 0.074(5) 0.005(3) -0.013(3) 0.007(3)
C14P 0.057(5) 0.128(8) 0.081(6) 0.028(5) 0.004(4) 0.005(5)
C15P 0.068(6) 0.081(6) 0.147(9) -0.017(6) -0.038(6) -0.008(5)
C16P 0.074(6) 0.073(5) 0.113(7) 0.015(5) -0.012(5) 0.025(5)
P3 0.0540(10) 0.0396(8) 0.0444(8) -0.0086(6) -0.0032(7) 0.0013(7)
C17P 0.058(4) 0.053(4) 0.066(4) -0.005(3) -0.002(3) -0.004(3)
C18P 0.097(7) 0.097(7) 0.137(9) -0.033(6) 0.049(7) -0.034(6)
C19P 0.104(8) 0.058(5) 0.150(9) 0.004(5) -0.002(7) -0.021(5)
C20P 0.091(7) 0.146(10) 0.131(9) 0.044(8) -0.050(6) -0.058(7)
C21P 0.073(5) 0.069(5) 0.052(4) -0.019(3) 0.007(3) 0.006(4)
C22P 0.120(8) 0.139(9) 0.106(7) -0.041(6) 0.057(6) -0.039(7)
C23P 0.153(11) 0.089(7) 0.114(8) -0.019(6) 0.034(7) 0.055(7)
C24P 0.131(9) 0.154(10) 0.063(5) -0.036(6) -0.008(5) 0.039(8)
C1 0.064(5) 0.050(4) 0.058(4) -0.002(3) -0.009(4) 0.004(3)
N1 0.061(4) 0.065(4) 0.059(3) 0.001(3) -0.014(3) 0.007(3)
C2A 0.09(2) 0.096(18) 0.09(2) -0.009(14) -0.011(15) 0.001(14)
C3A 0.133(16) 0.114(15) 0.128(15) 0.033(12) -0.057(13) 0.013(13)
C4A 0.096(14) 0.15(2) 0.144(17) 0.023(14) -0.031(12) -0.002(13)
C5A 0.102(14) 0.127(15) 0.093(13) -0.010(11) -0.031(11) -0.005(12)
C2B 0.046(12) 0.071(12) 0.051(12) -0.002(9) -0.035(10) 0.006(9)
C3B 0.106(14) 0.122(15) 0.082(12) 0.019(11) -0.024(11) 0.005(12)
C4B 0.085(13) 0.16(2) 0.129(16) -0.019(13) -0.021(11) 0.030(13)
C5B 0.114(15) 0.104(14) 0.106(14) -0.003(11) -0.040(12) 0.003(12)
C6 0.055(4) 0.042(3) 0.057(4) 0.001(3) -0.007(3) 0.001(3)
N2 0.069(4) 0.045(3) 0.078(4) -0.018(3) -0.010(3) -0.004(3)
C7 0.079(6) 0.050(4) 0.116(7) -0.035(4) -0.008(5) -0.007(4)
C8 0.096(8) 0.092(7) 0.186(12) -0.048(8) 0.024(8) -0.028(6)
C9 0.196(14) 0.161(12) 0.104(8) -0.065(8) -0.024(9) -0.041(10)
C10 0.121(9) 0.082(7) 0.240(13) -0.060(8) -0.012(9) 0.022(6)
C11 0.064(5) 0.051(4) 0.060(4) -0.007(3) -0.008(3) -0.004(3)
N3 0.086(5) 0.035(3) 0.077(4) 0.002(3) -0.012(3) 0.012(3)
C12A 0.084(16) 0.019(9) 0.077(14) 0.000(8) -0.003(10) 0.028(9)
C13A 0.132(16) 0.106(15) 0.151(17) -0.011(13) -0.010(14) 0.025(13)
C14A 0.178(19) 0.119(16) 0.144(18) 0.027(14) 0.001(14) 0.024(14)
C15A 0.148(17) 0.067(11) 0.147(17) -0.013(10) -0.057(13) 0.028(11)
C12B 0.11(2) 0.08(2) 0.10(2) 0.009(14) -0.009(15) -0.007(15)
C13B 0.136(17) 0.094(14) 0.136(16) 0.021(12) 0.028(13) 0.049(12)
C14B 0.143(18) 0.088(13) 0.109(14) 0.039(11) -0.015(12) 0.020(12)
C15B 0.121(16) 0.060(11) 0.172(19) -0.005(11) -0.002(14) 0.009(11)

loop_
_atom_type_symbol
_atom_type_description
_atom_type_scat_dispersion_real
_atom_type_scat_dispersion_imag
_atom_type_scat_source
C C 0.0033 0.0016 'International Tables Vol C Tables 4.2.6.8 and 6.1.1.4'
H H 0.0000 0.0000 'International Tables Vol C Tables 4.2.6.8 and 6.1.1.4'
N N 0.0061 0.0033 'International Tables Vol C Tables 4.2.6.8 and 6.1.1.4'
O O 0.0106 0.0060 'International Tables Vol C Tables 4.2.6.8 and 6.1.1.4'
F F 0.0171 0.0103 'International Tables Vol C Tables 4.2.6.8 and 6.1.1.4'
P P 0.1023 0.0942 'International Tables Vol C Tables 4.2.6.8 and 6.1.1.4'
S S 0.1246 0.1234 'International Tables Vol C Tables 4.2.6.8 and 6.1.1.4'
Pd Pd -0.9988 1.0072 'International Tables Vol C Tables 4.2.6.8 and 6.1.1.4'

loop_
_geom_angle_atom_site_label_1
_geom_angle_atom_site_label_2
_geom_angle_atom_site_label_3
_geom_angle
C1 Pd1 P1 101.8(2)
C1 Pd1 P3 99.5(2)
P1 Pd1 P3 158.57(6)
C1 Pd1 Pd2 151.7(2)
P1 Pd1 Pd2 50.07(4)
P3 Pd1 Pd2 108.79(4)
C1 Pd1 Pd3 148.3(2)
P1 Pd1 Pd3 109.80(4)
P3 Pd1 Pd3 49.10(4)
Pd2 Pd1 Pd3 59.752(15)
C6 Pd2 P2 99.11(18)
C6 Pd2 P1 100.35(18)
P2 Pd2 P1 160.52(6)
C6 Pd2 Pd1 150.23(18)
P2 Pd2 Pd1 110.65(4)
P1 Pd2 Pd1 49.93(4)
C6 Pd2 Pd3 148.57(18)
P2 Pd2 Pd3 49.73(4)
P1 Pd2 Pd3 110.92(4)
Pd1 Pd2 Pd3 61.012(15)
C11 Pd3 P3 99.68(19)
C11 Pd3 P2 102.42(19)
P3 Pd3 P2 157.90(6)
C11 Pd3 Pd2 151.96(19)
P3 Pd3 Pd2 108.26(4)
P2 Pd3 Pd2 49.66(4)
C11 Pd3 Pd1 148.76(19)
P3 Pd3 Pd1 49.09(4)
P2 Pd3 Pd1 108.81(4)
Pd2 Pd3 Pd1 59.236(14)
C5P P1 C1P 113.2(3)
C5P P1 Pd1 114.2(2)
C1P P1 Pd1 116.1(2)
C5P P1 Pd2 115.1(3)
C1P P1 Pd2 114.3(2)
Pd1 P1 Pd2 80.01(5)
C4P C1P C2P 109.1(9)
C4P C1P C3P 110.2(8)
C2P C1P C3P 106.4(8)
C4P C1P P1 112.8(6)
C2P C1P P1 104.6(5)
C3P C1P P1 113.3(6)
C1P C2P H2P1 109.5
C1P C2P H2P2 109.5
H2P1 C2P H2P2 109.5
C1P C2P H2P3 109.5
H2P1 C2P H2P3 109.5
H2P2 C2P H2P3 109.5
C1P C3P H3P1 109.5
C1P C3P H3P2 109.5
H3P1 C3P H3P2 109.5
C1P C3P H3P3 109.5
H3P1 C3P H3P3 109.5
H3P2 C3P H3P3 109.5
C1P C4P H4P1 109.5
C1P C4P H4P2 109.5
H4P1 C4P H4P2 109.5
C1P C4P H4P3 109.5
H4P1 C4P H4P3 109.5
H4P2 C4P H4P3 109.5
C8P C5P C6P 108.9(8)
C8P C5P C7P 109.7(7)
C6P C5P C7P 108.5(8)
C8P C5P P1 112.5(6)
C6P C5P P1 104.4(5)
C7P C5P P1 112.5(5)
C5P C6P H6P1 109.5
C5P C6P H6P2 109.5
H6P1 C6P H6P2 109.5
C5P C6P H6P3 109.5
H6P1 C6P H6P3 109.5
H6P2 C6P H6P3 109.5
C5P C7P H7P1 109.5
C5P C7P H7P2 109.5
H7P1 C7P H7P2 109.5
C5P C7P H7P3 109.5
H7P1 C7P H7P3 109.5
H7P2 C7P H7P3 109.5
C5P C8P H8P1 109.5
C5P C8P H8P2 109.5
H8P1 C8P H8P2 109.5
C5P C8P H8P3 109.5
H8P1 C8P H8P3 109.5
H8P2 C8P H8P3 109.5
C9P P2 C13P 114.3(4)
C9P P2 Pd2 113.7(3)
C13P P2 Pd2 114.5(2)
C9P P2 Pd3 114.9(2)
C13P P2 Pd3 114.6(2)
Pd2 P2 Pd3 80.61(5)
C10P C9P C11P 108.3(8)
C10P C9P C12P 108.3(7)
C11P C9P C12P 110.0(8)
C10P C9P P2 105.2(5)
C11P C9P P2 112.0(6)
C12P C9P P2 112.7(6)
C9P C10P H10A 109.5
C9P C10P H10B 109.5
H10A C10P H10B 109.5
C9P C10P H10C 109.5
H10A C10P H10C 109.5
H10B C10P H10C 109.5
C9P C11P H11A 109.5
C9P C11P H11B 109.5
H11A C11P H11B 109.5
C9P C11P H11C 109.5
H11A C11P H11C 109.5
H11B C11P H11C 109.5
C9P C12P H12A 109.5
C9P C12P H12B 109.5
H12A C12P H12B 109.5
C9P C12P H12C 109.5
H12A C12P H12C 109.5
H12B C12P H12C 109.5
C14P C13P C15P 108.7(7)
C14P C13P C16P 109.0(7)
C15P C13P C16P 109.2(6)
C14P C13P P2 104.9(5)
C15P C13P P2 112.9(6)
C16P C13P P2 111.9(6)
C13P C14P H14A 109.5
C13P C14P H14B 109.5
H14A C14P H14B 109.5
C13P C14P H14C 109.5
H14A C14P H14C 109.5
H14B C14P H14C 109.5
C13P C15P H15A 109.5
C13P C15P H15B 109.5
H15A C15P H15B 109.5
C13P C15P H15C 109.5
H15A C15P H15C 109.5
H15B C15P H15C 109.5
C13P C16P H16A 109.5
C13P C16P H16B 109.5
H16A C16P H16B 109.5
C13P C16P H16C 109.5
H16A C16P H16C 109.5
H16B C16P H16C 109.5
C17P P3 C21P 113.0(3)
C17P P3 Pd1 115.6(2)
C21P P3 Pd1 113.1(3)
C17P P3 Pd3 113.7(2)
C21P P3 Pd3 116.1(2)
Pd1 P3 Pd3 81.81(5)
C18P C17P C20P 109.5(8)
C18P C17P C19P 106.1(8)
C20P C17P C19P 108.9(7)
C18P C17P P3 105.0(5)
C20P C17P P3 113.4(6)
C19P C17P P3 113.6(6)
C17P C18P H18A 109.5
C17P C18P H18B 109.5
H18A C18P H18B 109.5
C17P C18P H18C 109.5
H18A C18P H18C 109.5
H18B C18P H18C 109.5
C17P C19P H19A 109.5
C17P C19P H19B 109.5
H19A C19P H19B 109.5
C17P C19P H19C 109.5
H19A C19P H19C 109.5
H19B C19P H19C 109.5
C17P C20P H20A 109.5
C17P C20P H20B 109.5
H20A C20P H20B 109.5
C17P C20P H20C 109.5
H20A C20P H20C 109.5
H20B C20P H20C 109.5
C24P C21P C23P 109.6(7)
C24P C21P C22P 108.7(8)
C23P C21P C22P 108.8(8)
C24P C21P P3 112.6(6)
C23P C21P P3 112.1(6)
C22P C21P P3 104.8(5)
C21P C22P H22A 109.5
C21P C22P H22B 109.5
H22A C22P H22B 109.5
C21P C22P H22C 109.5
H22A C22P H22C 109.5
H22B C22P H22C 109.5
C21P C23P H23A 109.5
C21P C23P H23B 109.5
H23A C23P H23B 109.5
C21P C23P H23C 109.5
H23A C23P H23C 109.5
H23B C23P H23C 109.5
C21P C24P H24A 109.5
C21P C24P H24B 109.5
H24A C24P H24B 109.5
C21P C24P H24C 109.5
H24A C24P H24C 109.5
H24B C24P H24C 109.5
N1 C1 Pd1 176.7(7)
C1 N1 C2A 174.2(8)
C1 N1 C2B 177.0(8)
C2A N1 C2B 5.5
N1 C2A C3A 108.1(6)
N1 C2A C5A 112.4(6)
C3A C2A C5A 109.6
N1 C2A C4A 108.1(6)
C3A C2A C4A 109.3
C5A C2A C4A 109.3
C2A C3A H3A1 109.5
C2A C3A H3A2 109.5
H3A1 C3A H3A2 109.5
C2A C3A H3A3 109.5
H3A1 C3A H3A3 109.5
H3A2 C3A H3A3 109.5
C2A C4A H4A1 109.5
C2A C4A H4A2 109.5
H4A1 C4A H4A2 109.5
C2A C4A H4A3 109.5
H4A1 C4A H4A3 109.5
H4A2 C4A H4A3 109.5
C2A C5A H5A1 109.5
C2A C5A H5A2 109.5
H5A1 C5A H5A2 109.5
C2A C5A H5A3 109.5
H5A1 C5A H5A3 109.5
H5A2 C5A H5A3 109.5
N1 C2B C5B 109.3(6)
N1 C2B C3B 109.7(6)
C5B C2B C3B 109.6
N1 C2B C4B 109.7(6)
C5B C2B C4B 109.3
C3B C2B C4B 109.3
C2B C3B H3B1 109.5
C2B C3B H3B2 109.5
H3B1 C3B H3B2 109.5
C2B C3B H3B3 109.5
H3B1 C3B H3B3 109.5
H3B2 C3B H3B3 109.5
C2B C4B H4B1 109.5
C2B C4B H4B2 109.5
H4B1 C4B H4B2 109.5
C2B C4B H4B3 109.5
H4B1 C4B H4B3 109.5
H4B2 C4B H4B3 109.5
C2B C5B H5B1 109.5
C2B C5B H5B2 109.5
H5B1 C5B H5B2 109.5
C2B C5B H5B3 109.5
H5B1 C5B H5B3 109.5
H5B2 C5B H5B3 109.5
N2 C6 Pd2 178.6(7)
C6 N2 C7 176.1(8)
N2 C7 C10 108.4(8)
N2 C7 C8 107.0(7)
C10 C7 C8 112.9(10)
N2 C7 C9 105.9(8)
C10 C7 C9 111.7(10)
C8 C7 C9 110.6(10)
C7 C8 H8A 109.5
C7 C8 H8B 109.5
H8A C8 H8B 109.5
C7 C8 H8C 109.5
H8A C8 H8C 109.5
H8B C8 H8C 109.5
C7 C9 H9A 109.5
C7 C9 H9B 109.5
H9A C9 H9B 109.5
C7 C9 H9C 109.5
H9A C9 H9C 109.5
H9B C9 H9C 109.5
C7 C10 H10D 109.5
C7 C10 H10E 109.5
H10D C10 H10E 109.5
C7 C10 H10F 109.5
H10D C10 H10F 109.5
H10E C10 H10F 109.5
N3 C11 Pd3 177.5(6)
C11 N3 C12B 177.4(9)
C11 N3 C12A 173.1(8)
C12B N3 C12A 4.5
N3 C12A C15A 110.3(6)
N3 C12A C13A 110.0(6)
C15A C12A C13A 109.3
N3 C12A C14A 108.3(7)
C15A C12A C14A 109.3
C13A C12A C14A 109.5
C12A C13A H13A 109.5
C12A C13A H13B 109.5
H13A C13A H13B 109.5
C12A C13A H13C 109.5
H13A C13A H13C 109.5
H13B C13A H13C 109.5
C12A C14A H14D 109.5
C12A C14A H14E 109.5
H14D C14A H14E 109.5
C12A C14A H14F 109.5
H14D C14A H14F 109.5
H14E C14A H14F 109.5
C12A C15A H15D 109.5
C12A C15A H15E 109.5
H15D C15A H15E 109.5
C12A C15A H15F 109.5
H15D C15A H15F 109.5
H15E C15A H15F 109.5
N3 C12B C14B 112.0(6)
N3 C12B C15B 109.9(6)
C14B C12B C15B 109.3
N3 C12B C13B 106.7(7)
C14B C12B C13B 109.6
C15B C12B C13B 109.3
C12B C13B H13D 109.5
C12B C13B H13E 109.5
H13D C13B H13E 109.5
C12B C13B H13F 109.5
H13D C13B H13F 109.5
H13E C13B H13F 109.5
C12B C14B H14G 109.5
C12B C14B H14H 109.5
H14G C14B H14H 109.5
C12B C14B H14I 109.5
H14G C14B H14I 109.5
H14H C14B H14I 109.5
C12B C15B H15G 109.5
C12B C15B H15H 109.5
H15G C15B H15H 109.5
C12B C15B H15I 109.5
H15G C15B H15I 109.5
H15H C15B H15I 109.5
O3 S O1 115.0
O3 S O2 114.0
O1 S O2 114.0
O3 S C16 104.0
O1 S C16 104.0
O2 S C16 103.9
F2 C16 F1 108.5
F2 C16 F3 108.5
F1 C16 F3 108.9
F2 C16 S 110.1
F1 C16 S 110.4
F3 C16 S 110.4
O3B S1B O1B 115.0
O3B S1B O2B 114.0
O1B S1B O2B 114.0
O3B S1B C16B 104.0
O1B S1B C16B 104.0
O2B S1B C16B 103.9
F2B C16B F3B 108.5
F2B C16B F1B 108.5
F3B C16B F1B 108.8
F2B C16B S1B 110.1
F3B C16B S1B 110.4
F1B C16B S1B 110.4

loop_
_geom_bond_atom_site_label_1
_geom_bond_atom_site_label_2
_geom_bond_distance
Pd1 C1 1.947(7)
Pd1 P1 2.2941(16)
Pd1 P3 2.2950(16)
Pd1 Pd2 2.9526(6)
Pd1 Pd3 3.0056(6)
Pd2 C6 1.933(6)
Pd2 P2 2.2933(15)
Pd2 P1 2.2988(15)
Pd2 Pd3 2.9683(6)
Pd3 C11 1.950(7)
Pd3 P3 2.2953(16)
Pd3 P2 2.2955(15)
P1 C5P 1.873(7)
P1 C1P 1.880(7)
C1P C4P 1.513(11)
C1P C2P 1.522(12)
C1P C3P 1.523(11)
C2P H2P1 0.9600
C2P H2P2 0.9600
C2P H2P3 0.9600
C3P H3P1 0.9600
C3P H3P2 0.9600
C3P H3P3 0.9600
C4P H4P1 0.9600
C4P H4P2 0.9600
C4P H4P3 0.9600
C5P C8P 1.528(11)
C5P C6P 1.537(11)
C5P C7P 1.541(11)
C6P H6P1 0.9600
C6P H6P2 0.9600
C6P H6P3 0.9600
C7P H7P1 0.9600
C7P H7P2 0.9600
C7P H7P3 0.9600
C8P H8P1 0.9600
C8P H8P2 0.9600
C8P H8P3 0.9600
P2 C9P 1.865(7)
P2 C13P 1.876(7)
C9P C10P 1.520(12)
C9P C11P 1.534(11)
C9P C12P 1.533(11)
C10P H10A 0.9600
C10P H10B 0.9600
C10P H10C 0.9600
C11P H11A 0.9600
C11P H11B 0.9600
C11P H11C 0.9600
C12P H12A 0.9600
C12P H12B 0.9600
C12P H12C 0.9600
C13P C14P 1.509(11)
C13P C15P 1.525(11)
C13P C16P 1.545(10)
C14P H14A 0.9600
C14P H14B 0.9600
C14P H14C 0.9600
C15P H15A 0.9600
C15P H15B 0.9600
C15P H15C 0.9600
C16P H16A 0.9600
C16P H16B 0.9600
C16P H16C 0.9600
P3 C17P 1.874(7)
P3 C21P 1.882(7)
C17P C18P 1.492(11)
C17P C20P 1.517(11)
C17P C19P 1.528(11)
C18P H18A 0.9600
C18P H18B 0.9600
C18P H18C 0.9600
C19P H19A 0.9600
C19P H19B 0.9600
C19P H19C 0.9600
C20P H20A 0.9600
C20P H20B 0.9600
C20P H20C 0.9600
C21P C24P 1.514(11)
C21P C23P 1.523(11)
C21P C22P 1.528(12)
C22P H22A 0.9600
C22P H22B 0.9600
C22P H22C 0.9600
C23P H23A 0.9600
C23P H23B 0.9600
C23P H23C 0.9600
C24P H24A 0.9600
C24P H24B 0.9600
C24P H24C 0.9600
C1 N1 1.144(8)
N1 C2A 1.413(7)
N1 C2B 1.450(7)
C2A C3A 1.5300
C2A C5A 1.5300
C2A C4A 1.5301
C3A H3A1 0.9600
C3A H3A2 0.9600
C3A H3A3 0.9600
C4A H4A1 0.9600
C4A H4A2 0.9600
C4A H4A3 0.9600
C5A H5A1 0.9600
C5A H5A2 0.9600
C5A H5A3 0.9600
C2B C5B 1.5298
C2B C3B 1.5300
C2B C4B 1.5301
C3B H3B1 0.9600
C3B H3B2 0.9600
C3B H3B3 0.9600
C4B H4B1 0.9600
C4B H4B2 0.9600
C4B H4B3 0.9600
C5B H5B1 0.9600
C5B H5B2 0.9600
C5B H5B3 0.9600
C6 N2 1.153(8)
N2 C7 1.464(8)
C7 C10 1.478(13)
C7 C8 1.509(13)
C7 C9 1.521(14)
C8 H8A 0.9600
C8 H8B 0.9600
C8 H8C 0.9600
C9 H9A 0.9600
C9 H9B 0.9600
C9 H9C 0.9600
C10 H10D 0.9600
C10 H10E 0.9600
C10 H10F 0.9600
C11 N3 1.146(8)
N3 C12B 1.414(7)
N3 C12A 1.444(7)
C12A C15A 1.5299
C12A C13A 1.5300
C12A C14A 1.5301
C13A H13A 0.9600
C13A H13B 0.9600
C13A H13C 0.9600
C14A H14D 0.9600
C14A H14E 0.9600
C14A H14F 0.9600
C15A H15D 0.9600
C15A H15E 0.9600
C15A H15F 0.9600
C12B C14B 1.5299
C12B C15B 1.5300
C12B C13B 1.5301
C13B H13D 0.9600
C13B H13E 0.9600
C13B H13F 0.9600
C14B H14G 0.9600
C14B H14H 0.9600
C14B H14I 0.9600
C15B H15G 0.9600
C15B H15H 0.9600
C15B H15I 0.9600
S O3 1.4470
S O1 1.4472
S O2 1.4473
S C16 1.8244
C16 F2 1.3224
C16 F1 1.3236
C16 F3 1.3238
S1B O3B 1.4470
S1B O1B 1.4472
S1B O2B 1.4474
S1B C16B 1.8243
C16B F2B 1.3223
C16B F3B 1.3238
C16B F1B 1.3239
